data_7710869
loop_
_publ_author_name
'Bonitatibus, Peter John'
'Alvarez, Santiago'
'Armstrong, William H.'
'Baldansuren, Amgalanbaatar'
'Gaspard, Mallory E.'
'Lakshmi, K. V.'
'Ziegler, Micah S.'
'Charles, Philip'

_publ_section_title
;
 Synthesis, Crystal Structure, EPR, and DFT Studies of an Unusually
 Distorted Vanadium(II) Complex
;
_journal_name_full 'Dalton Transactions'
_journal_paper_doi 10.1039/D2DT02392J
_journal_year 2022
_chemical_formula_moiety 'C56 H84 Li2 O8 V, 2(C4 H10 O)'
_chemical_formula_sum 'C64 H104 Li2 O10 V'
_chemical_formula_weight 1098.29
_chemical_name_systematic 'vanadium biphenolate'
_chemical_properties_physical Air-sensitive,Moisture-sensitive,Oxygen-sensitive
_space_group_crystal_system monoclinic
_space_group_IT_number 15
_space_group_name_Hall '-C 2yc'
_space_group_name_H-M_alt 'C 1 2/c 1'
_atom_sites_solution_hydrogens geom
_audit_creation_date 2022-05-06
_audit_creation_method
;
Olex2 1.5-ac5-021
(compiled 2022.02.15 svn.rf212a0ae for Rigaku Oxford Diffraction, GUI svn.r6439)
;
_audit_update_record
;
2022-07-21 deposited with the CCDC.	2022-07-26 downloaded from the CCDC.
;
_cell_angle_alpha 90
_cell_angle_beta 95.9647(14)
_cell_angle_gamma 90
_cell_formula_units_Z 4
_cell_length_a 23.4271(4)
_cell_length_b 11.91406(20)
_cell_length_c 22.8582(4)
_cell_measurement_reflns_used 23718
_cell_measurement_temperature 100.01(10)
_cell_measurement_theta_max 25.3010
_cell_measurement_theta_min 2.2500
_cell_volume 6345.45(19)
_computing_cell_refinement 'CrysAlisPro 1.171.42.51a (Rigaku OD, 2022)'
_computing_data_collection 'CrysAlisPro 1.171.42.51a (Rigaku OD, 2022)'
_computing_data_reduction 'CrysAlisPro 1.171.42.51a (Rigaku OD, 2022)'
_computing_molecular_graphics 'Olex2 1.5-ac5-021 (Dolomanov et al., 2009)'
_computing_publication_material 'Olex2 1.5-ac5-021 (Dolomanov et al., 2009)'
_computing_structure_refinement 'SHELXL 2016/6 (Sheldrick, 2015)'
_computing_structure_solution 'SHELXT  (Sheldrick, 2015)'
_diffrn_ambient_environment N~2~
_diffrn_ambient_temperature 100.01(10)
_diffrn_detector 'Hybrid Pixel Array Detector'
_diffrn_detector_area_resol_mean 10.0000
_diffrn_detector_type HyPix
_diffrn_measured_fraction_theta_full 0.999
_diffrn_measured_fraction_theta_max 0.999
_diffrn_measurement_details
;
List of Runs (angles in degrees, time in seconds):

  # Type    Start    End  Width  t~exp~   \w     \q     \k     \f   Frames
#--------------------------------------------------------------------------
  1  \w    -31.00  12.00   0.50   15.00    --   -4.88 -78.00-104.00   86
  2  \w    -28.00   2.00   0.50   15.00    --   -4.88  78.00  21.00   60
  3  \w    -42.00 -10.00   0.50   15.00    --    5.35 -78.00-104.00   64
  4  \w    -23.00  20.00   0.50   15.00    --   -4.88 -99.00 -30.00   86
  5  \w    -23.00   2.00   0.50   15.00    --   -4.88 -99.00-150.00   50
  6  \w    -22.00  12.00   0.50   15.00    --   -4.88 -99.00  90.00   68
  7  \w    -22.00  35.00   0.50   15.00    --    5.35 -99.00  30.00  114
  8  \w    -19.00  31.00   0.50   15.00    --    5.35 -99.00-180.00  100
  9  \w     -1.00  39.00   0.50   15.00    --    5.35 -99.00 -60.00   80
 10  \w    -14.00  18.00   0.50   15.00    --    5.35 -38.00-180.00   64
 11  \w    -61.00 -17.00   0.50   15.00    --    5.35 -38.00-180.00   88
 12  \w    -67.00 -11.00   0.50   15.00    --    5.35 -38.00  90.00  112
 13  \w    -23.00  30.00   0.50   15.00    --    5.35 -99.00 150.00  106
;
_diffrn_measurement_device 'four-circle diffractometer'
_diffrn_measurement_device_type 'XtaLAB Synergy, Dualflex, HyPix'
_diffrn_measurement_method '\w scans'
_diffrn_orient_matrix_type 'CrysAlisPro convention (1999,Acta A55,543-557)'
_diffrn_orient_matrix_UB_11 -0.0212734000
_diffrn_orient_matrix_UB_12 -0.0069461000
_diffrn_orient_matrix_UB_13 0.0196394000
_diffrn_orient_matrix_UB_21 -0.0184357500
_diffrn_orient_matrix_UB_22 0.0370758500
_diffrn_orient_matrix_UB_23 -0.0173812000
_diffrn_orient_matrix_UB_31 -0.0116004000
_diffrn_orient_matrix_UB_32 -0.0460845000
_diffrn_orient_matrix_UB_33 -0.0169062000
_diffrn_radiation_monochromator mirror
_diffrn_radiation_probe x-ray
_diffrn_radiation_type 'Mo K\a'
_diffrn_radiation_wavelength 0.71073
_diffrn_reflns_av_R_equivalents 0.0304
_diffrn_reflns_av_unetI/netI 0.0149
_diffrn_reflns_Laue_measured_fraction_full 0.999
_diffrn_reflns_Laue_measured_fraction_max 0.999
_diffrn_reflns_limit_h_max 28
_diffrn_reflns_limit_h_min -28
_diffrn_reflns_limit_k_max 14
_diffrn_reflns_limit_k_min -14
_diffrn_reflns_limit_l_max 27
_diffrn_reflns_limit_l_min -27
_diffrn_reflns_number 49894
_diffrn_reflns_point_group_measured_fraction_full 0.999
_diffrn_reflns_point_group_measured_fraction_max 0.999
_diffrn_reflns_theta_full 25.242
_diffrn_reflns_theta_max 25.512
_diffrn_reflns_theta_min 2.564
_diffrn_source 'micro-focus sealed X-ray tube'
_diffrn_source_type 'PhotonJet (Mo) X-ray Source'
_exptl_absorpt_coefficient_mu 0.210
_exptl_absorpt_correction_T_max 1.000
_exptl_absorpt_correction_T_min 0.345
_exptl_absorpt_correction_type gaussian
_exptl_absorpt_process_details
;
CrysAlisPro 1.171.42.51a (Rigaku Oxford Diffraction, 2022)
Numerical absorption correction based on gaussian integration over
a multifaceted crystal model
Empirical absorption correction using spherical harmonics,
implemented in SCALE3 ABSPACK scaling algorithm.
;
_exptl_crystal_colour 'clear light green'
_exptl_crystal_colour_lustre clear
_exptl_crystal_colour_modifier light
_exptl_crystal_colour_primary green
_exptl_crystal_density_diffrn 1.150
_exptl_crystal_description block
_exptl_crystal_F_000 2388
_exptl_crystal_preparation
'vanadium starting material reacted with dithium salt of biphenol ligand in tetrahydrofuran, extracted with diethyl ether'
_exptl_crystal_recrystallization_method 'Re-crystallisation from solvent: diethyl ether'
_exptl_crystal_size_max 0.469
_exptl_crystal_size_mid 0.174
_exptl_crystal_size_min 0.096
_refine_diff_density_max 0.415
_refine_diff_density_min -0.260
_refine_diff_density_rms 0.040
_refine_ls_extinction_method none
_refine_ls_goodness_of_fit_ref 1.041
_refine_ls_hydrogen_treatment constr
_refine_ls_matrix_type full
_refine_ls_number_parameters 362
_refine_ls_number_reflns 5911
_refine_ls_number_restraints 0
_refine_ls_restrained_S_all 1.041
_refine_ls_R_factor_all 0.0383
_refine_ls_R_factor_gt 0.0347
_refine_ls_shift/su_max 0.001
_refine_ls_shift/su_mean 0.000
_refine_ls_structure_factor_coef Fsqd
_refine_ls_weighting_details 'w=1/[\s^2^(Fo^2^)+(0.0468P)^2^+6.2852P] where P=(Fo^2^+2Fc^2^)/3'
_refine_ls_weighting_scheme calc
_refine_ls_wR_factor_gt 0.0922
_refine_ls_wR_factor_ref 0.0943
_reflns_Friedel_coverage 0.000
_reflns_number_gt 5391
_reflns_number_total 5911
_reflns_threshold_expression 'I > 2\s(I)'
_cod_data_source_file d2dt02392j2.cif
_cod_data_source_block exp_13a_mo_auto
_cod_original_cell_volume 6345.47(18)
_cod_database_code 7710869
_shelx_shelxl_version_number 2016/6
_chemical_oxdiff_formula 'C64  H104  Li2  O10  V1'
_chemical_oxdiff_usercomment V-biphenolate
_shelx_space_group_comment
;
The symmetry employed for this shelxl refinement is uniquely defined
by the following loop, which should always be used as a source of
symmetry information in preference to the above space-group names.
They are only intended as comments.
;
_shelx_estimated_absorpt_t_max 0.980
_shelx_estimated_absorpt_t_min 0.908
_olex2_refinement_description
;
1. Fixed Uiso
 At 1.2 times of:
  All C(H) groups, All C(H,H) groups
 At 1.5 times of:
  All C(H,H,H) groups
2.a Secondary CH2 refined with riding coordinates:
 C33(H33A,H33B), C27(H27A,H27B), C34(H34A,H34B), C26(H26A,H26B)
2.b Aromatic/amide H refined with riding coordinates:
 C10(H10), C3(H3)
2.c Idealised Me refined as rotating group:
 C22(H22A,H22B,H22C), C23(H23A,H23B,H23C), C14(H14A,H14B,H14C), C16(H16A,H16B,
 H16C), C15(H15A,H15B,H15C), C24(H24A,H24B,H24C), C19(H19A,H19B,H19C), C20(H20A,
 H20B,H20C), C18(H18A,H18B,H18C), C17(H17A,H17B,H17C), C36(H36A,H36B,H36C),
 C38(H38A,H38B,H38C), C28(H28A,H28B,H28C), C25(H25A,H25B,H25C)
;
_olex2_exptl_crystal_mounting_method 'nylon loop'
_olex2_submission_original_sample_id 'vanadium biphenolate'
_olex2_submission_special_instructions 'No special instructions were received'
_oxdiff_exptl_absorpt_empirical_details
;
Empirical correction (ABSPACK) includes:
- Absorption correction using spherical harmonics
- Frame scaling
- Detector area scaling
;
_oxdiff_exptl_absorpt_empirical_full_max 1.446
_oxdiff_exptl_absorpt_empirical_full_min 0.784

loop_
_space_group_symop_operation_xyz
'x, y, z'
'-x, y, -z+1/2'
'x+1/2, y+1/2, z'
'-x+1/2, y+1/2, -z+1/2'
'-x, -y, -z'
'x, -y, z-1/2'
'-x+1/2, -y+1/2, -z'
'x+1/2, -y+1/2, z-1/2'

loop_
_atom_site_label
_atom_site_type_symbol
_atom_site_fract_x
_atom_site_fract_y
_atom_site_fract_z
_atom_site_U_iso_or_equiv
_atom_site_adp_type
_atom_site_occupancy
_atom_site_site_symmetry_order
_atom_site_calc_flag
_atom_site_refinement_flags_posn
_atom_site_refinement_flags_adp
_atom_site_refinement_flags_occupancy
_atom_site_disorder_assembly
_atom_site_disorder_group
V1 V 0.500000 0.27564(3) 0.250000 0.01693(9) Uani 1 2 d S T P . .
O5 O 0.69085(5) 0.01759(10) 0.50036(5) 0.0386(3) Uani 1 1 d . . . . .
C11 C 0.60609(5) 0.51116(11) 0.24114(6) 0.0187(3) Uani 1 1 d . . . . .
C2 C 0.57648(5) 0.04143(11) 0.33193(5) 0.0176(3) Uani 1 1 d . . . . .
C10 C 0.63599(6) 0.56819(12) 0.28803(6) 0.0229(3) Uani 1 1 d . . . . .
H10 H 0.639940 0.647280 0.285019 0.027 Uiso 1 1 calc R U . . .
C12 C 0.59907(5) 0.39380(11) 0.24746(6) 0.0172(3) Uani 1 1 d . . . . .
C21 C 0.52925(6) -0.01807(11) 0.36202(6) 0.0198(3) Uani 1 1 d . . . . .
C3 C 0.62239(6) -0.01798(11) 0.31332(6) 0.0207(3) Uani 1 1 d . . . . .
H3 H 0.622744 -0.097221 0.317975 0.025 Uiso 1 1 calc R U . . .
C1 C 0.57584(5) 0.15932(11) 0.32290(5) 0.0167(3) Uani 1 1 d . . . . .
C8 C 0.65642(6) 0.39914(12) 0.34323(6) 0.0234(3) Uani 1 1 d . . . . .
C4 C 0.66775(6) 0.03143(12) 0.28834(6) 0.0236(3) Uani 1 1 d . . . . .
C6 C 0.62334(5) 0.21210(11) 0.30095(6) 0.0185(3) Uani 1 1 d . . . . .
C7 C 0.62574(5) 0.33826(11) 0.29772(6) 0.0188(3) Uani 1 1 d . . . . .
C5 C 0.66899(6) 0.14861(12) 0.28337(6) 0.0221(3) Uani 1 1 d . . . . .
C13 C 0.58435(6) 0.57288(12) 0.18414(6) 0.0229(3) Uani 1 1 d . . . . .
C22 C 0.54058(6) -0.14475(12) 0.36869(7) 0.0266(3) Uani 1 1 d . . . . .
H22A H 0.540667 -0.178843 0.329683 0.040 Uiso 1 1 calc R U . . .
H22B H 0.510385 -0.179233 0.389297 0.040 Uiso 1 1 calc R U . . .
H22C H 0.577927 -0.156932 0.391345 0.040 Uiso 1 1 calc R U . . .
C23 C 0.46988(6) -0.00507(12) 0.32680(6) 0.0223(3) Uani 1 1 d . . . . .
H23A H 0.460904 0.074841 0.321429 0.033 Uiso 1 1 calc R U . . .
H23B H 0.440690 -0.040831 0.348296 0.033 Uiso 1 1 calc R U . . .
H23C H 0.470281 -0.040964 0.288267 0.033 Uiso 1 1 calc R U . . .
C14 C 0.51899(6) 0.56089(12) 0.16904(7) 0.0263(3) Uani 1 1 d . . . . .
H14A H 0.508773 0.481128 0.166786 0.039 Uiso 1 1 calc R U . . .
H14B H 0.507493 0.596780 0.131065 0.039 Uiso 1 1 calc R U . . .
H14C H 0.499144 0.597128 0.199667 0.039 Uiso 1 1 calc R U . . .
C9 C 0.66028(6) 0.51577(12) 0.33884(6) 0.0258(3) Uani 1 1 d . . . . .
C16 C 0.59685(7) 0.69944(12) 0.18856(7) 0.0316(3) Uani 1 1 d . . . . .
H16A H 0.578032 0.731410 0.221082 0.047 Uiso 1 1 calc R U . . .
H16B H 0.582119 0.736121 0.151673 0.047 Uiso 1 1 calc R U . . .
H16C H 0.638372 0.711462 0.195722 0.047 Uiso 1 1 calc R U . . .
C15 C 0.61632(7) 0.52532(13) 0.13419(7) 0.0287(3) Uani 1 1 d . . . . .
H15A H 0.657474 0.540518 0.142506 0.043 Uiso 1 1 calc R U . . .
H15B H 0.601821 0.561024 0.096966 0.043 Uiso 1 1 calc R U . . .
H15C H 0.610039 0.444102 0.131270 0.043 Uiso 1 1 calc R U . . .
C24 C 0.52862(7) 0.03009(13) 0.42439(6) 0.0258(3) Uani 1 1 d . . . . .
H24A H 0.564568 0.010732 0.448051 0.039 Uiso 1 1 calc R U . . .
H24B H 0.496204 -0.001686 0.442658 0.039 Uiso 1 1 calc R U . . .
H24C H 0.524686 0.111917 0.422183 0.039 Uiso 1 1 calc R U . . .
C19 C 0.71943(6) 0.20613(13) 0.26038(8) 0.0320(3) Uani 1 1 d . . . . .
H19A H 0.748897 0.221246 0.293073 0.048 Uiso 1 1 calc R U . . .
H19B H 0.706793 0.277049 0.241539 0.048 Uiso 1 1 calc R U . . .
H19C H 0.735391 0.157506 0.231565 0.048 Uiso 1 1 calc R U . . .
C20 C 0.71436(7) -0.04159(13) 0.26778(8) 0.0349(4) Uani 1 1 d . . . . .
H20A H 0.706991 -0.120203 0.277134 0.052 Uiso 1 1 calc R U . . .
H20B H 0.751617 -0.018702 0.287675 0.052 Uiso 1 1 calc R U . . .
H20C H 0.714758 -0.033304 0.225166 0.052 Uiso 1 1 calc R U . . .
C18 C 0.68611(7) 0.33947(14) 0.39625(7) 0.0347(4) Uani 1 1 d . . . . .
H18A H 0.673123 0.261289 0.396435 0.052 Uiso 1 1 calc R U . . .
H18B H 0.676740 0.376989 0.432195 0.052 Uiso 1 1 calc R U . . .
H18C H 0.727722 0.341425 0.394528 0.052 Uiso 1 1 calc R U . . .
C17 C 0.69063(8) 0.58551(14) 0.38793(8) 0.0399(4) Uani 1 1 d . . . . .
H17A H 0.693020 0.663587 0.374915 0.060 Uiso 1 1 calc R U . . .
H17B H 0.729404 0.555948 0.398247 0.060 Uiso 1 1 calc R U . . .
H17C H 0.669109 0.582180 0.422440 0.060 Uiso 1 1 calc R U . . .
C33 C 0.53377(8) 0.29374(15) 0.01002(7) 0.0407(4) Uani 1 1 d . . . . .
H33A H 0.533442 0.340811 -0.025701 0.049 Uiso 1 1 calc R U . . .
H33B H 0.510905 0.225244 -0.000041 0.049 Uiso 1 1 calc R U . . .
C27 C 0.72174(8) 0.01157(17) 0.45043(8) 0.0435(4) Uani 1 1 d . . . . .
H27A H 0.757548 0.055947 0.457151 0.052 Uiso 1 1 calc R U . . .
H27B H 0.698340 0.042412 0.415556 0.052 Uiso 1 1 calc R U . . .
C36 C 0.64721(7) 0.17534(16) 0.11382(9) 0.0436(4) Uani 1 1 d . . . . .
H36A H 0.665505 0.126000 0.086980 0.065 Uiso 1 1 calc R U . . .
H36B H 0.643150 0.135339 0.150619 0.065 Uiso 1 1 calc R U . . .
H36C H 0.670960 0.242316 0.122133 0.065 Uiso 1 1 calc R U . . .
C38 C 0.45161(8) 0.38402(16) 0.04095(8) 0.0434(4) Uani 1 1 d . . . . .
H38A H 0.448388 0.434989 0.007118 0.065 Uiso 1 1 calc R U . . .
H38B H 0.437073 0.421400 0.074604 0.065 Uiso 1 1 calc R U . . .
H38C H 0.429032 0.316138 0.031035 0.065 Uiso 1 1 calc R U . . .
C34 C 0.59395(8) 0.26306(16) 0.03232(7) 0.0412(4) Uani 1 1 d . . . . .
H34A H 0.610511 0.212643 0.004084 0.049 Uiso 1 1 calc R U . . .
H34B H 0.618059 0.331302 0.037423 0.049 Uiso 1 1 calc R U . . .
C28 C 0.73556(10) -0.10915(19) 0.44039(10) 0.0596(6) Uani 1 1 d . . . . .
H28A H 0.756786 -0.115453 0.405782 0.089 Uiso 1 1 calc R U . . .
H28B H 0.699870 -0.152356 0.433863 0.089 Uiso 1 1 calc R U . . .
H28C H 0.759066 -0.138646 0.474945 0.089 Uiso 1 1 calc R U . . .
Li1 Li 0.53405(10) 0.2787(2) 0.13405(10) 0.0257(5) Uani 1 1 d . . . . .
O1 O 0.53012(4) 0.22333(7) 0.33284(4) 0.0182(2) Uani 1 1 d . . . . .
O2 O 0.56613(4) 0.33282(7) 0.20712(4) 0.0182(2) Uani 1 1 d . . . . .
O3 O 0.51023(5) 0.35430(10) 0.05563(4) 0.0333(3) Uani 1 1 d . . . . .
O4 O 0.59200(5) 0.20786(10) 0.08727(5) 0.0336(3) Uani 1 1 d . . . . .
C26 C 0.67114(8) 0.12787(15) 0.50857(8) 0.0396(4) Uani 1 1 d . . . . .
H26A H 0.645147 0.151471 0.473824 0.048 Uiso 1 1 calc R U . . .
H26B H 0.704058 0.180354 0.513216 0.048 Uiso 1 1 calc R U . . .
C25 C 0.63988(10) 0.1307(2) 0.56234(10) 0.0608(6) Uani 1 1 d . . . . .
H25A H 0.608090 0.076905 0.557972 0.091 Uiso 1 1 calc R U . . .
H25B H 0.624738 0.206381 0.567451 0.091 Uiso 1 1 calc R U . . .
H25C H 0.666318 0.110789 0.596834 0.091 Uiso 1 1 calc R U . . .

loop_
_atom_site_aniso_label
_atom_site_aniso_U_11
_atom_site_aniso_U_22
_atom_site_aniso_U_33
_atom_site_aniso_U_23
_atom_site_aniso_U_13
_atom_site_aniso_U_12
V1 0.01603(16) 0.01872(17) 0.01583(16) 0.000 0.00069(11) 0.000
O5 0.0398(6) 0.0396(7) 0.0366(6) -0.0004(5) 0.0050(5) 0.0032(5)
C11 0.0147(6) 0.0168(6) 0.0246(7) 0.0015(5) 0.0013(5) 0.0002(5)
C2 0.0178(6) 0.0176(6) 0.0163(6) 0.0017(5) -0.0041(5) -0.0013(5)
C10 0.0211(7) 0.0149(6) 0.0321(8) -0.0010(6) -0.0001(6) -0.0031(5)
C12 0.0129(6) 0.0175(6) 0.0210(6) -0.0007(5) 0.0017(5) -0.0013(5)
C21 0.0218(7) 0.0178(7) 0.0192(6) 0.0023(5) -0.0005(5) -0.0025(5)
C3 0.0218(7) 0.0143(6) 0.0247(7) 0.0008(5) -0.0034(5) 0.0018(5)
C1 0.0163(6) 0.0175(6) 0.0154(6) 0.0003(5) -0.0027(5) 0.0015(5)
C8 0.0195(7) 0.0232(7) 0.0262(7) 0.0023(6) -0.0038(5) -0.0023(5)
C4 0.0189(7) 0.0214(7) 0.0301(7) -0.0009(6) -0.0001(5) 0.0034(5)
C6 0.0169(6) 0.0175(7) 0.0200(6) 0.0020(5) -0.0029(5) -0.0005(5)
C7 0.0152(6) 0.0169(7) 0.0240(7) 0.0012(5) 0.0007(5) -0.0014(5)
C5 0.0163(6) 0.0218(7) 0.0278(7) 0.0021(6) -0.0002(5) 0.0003(5)
C13 0.0222(7) 0.0170(7) 0.0288(7) 0.0045(6) -0.0014(5) -0.0009(5)
C22 0.0302(8) 0.0186(7) 0.0303(8) 0.0061(6) 0.0004(6) -0.0040(6)
C23 0.0207(7) 0.0226(7) 0.0233(7) 0.0022(5) 0.0012(5) -0.0041(5)
C14 0.0240(7) 0.0222(7) 0.0310(8) 0.0054(6) -0.0046(6) 0.0012(6)
C9 0.0232(7) 0.0233(7) 0.0295(7) -0.0027(6) -0.0043(6) -0.0049(6)
C16 0.0321(8) 0.0192(7) 0.0416(9) 0.0088(6) -0.0046(7) -0.0020(6)
C15 0.0303(8) 0.0285(8) 0.0274(7) 0.0078(6) 0.0029(6) -0.0013(6)
C24 0.0312(8) 0.0264(7) 0.0196(7) 0.0025(6) 0.0012(6) -0.0048(6)
C19 0.0207(7) 0.0285(8) 0.0479(9) 0.0037(7) 0.0081(6) -0.0010(6)
C20 0.0261(8) 0.0260(8) 0.0538(10) -0.0008(7) 0.0108(7) 0.0053(6)
C18 0.0365(9) 0.0303(8) 0.0335(8) 0.0042(7) -0.0136(7) -0.0050(7)
C17 0.0471(10) 0.0291(8) 0.0396(9) -0.0043(7) -0.0145(8) -0.0098(7)
C33 0.0637(12) 0.0391(10) 0.0196(7) -0.0006(7) 0.0063(7) -0.0168(8)
C27 0.0449(10) 0.0503(11) 0.0353(9) -0.0051(8) 0.0046(8) -0.0019(8)
C36 0.0310(9) 0.0436(10) 0.0578(11) -0.0027(9) 0.0121(8) -0.0008(8)
C38 0.0455(10) 0.0414(10) 0.0394(9) 0.0073(8) -0.0150(8) -0.0083(8)
C34 0.0563(11) 0.0415(10) 0.0290(8) -0.0072(7) 0.0203(8) -0.0150(8)
C28 0.0649(14) 0.0591(14) 0.0548(12) -0.0116(10) 0.0065(10) 0.0176(11)
Li1 0.0277(12) 0.0289(13) 0.0209(11) -0.0008(10) 0.0039(9) -0.0070(10)
O1 0.0171(4) 0.0161(5) 0.0211(5) 0.0012(4) 0.0010(4) 0.0027(4)
O2 0.0178(4) 0.0160(4) 0.0202(5) -0.0005(4) -0.0008(4) -0.0035(4)
O3 0.0404(6) 0.0372(6) 0.0214(5) 0.0009(4) -0.0013(4) -0.0094(5)
O4 0.0335(6) 0.0390(6) 0.0298(6) -0.0032(5) 0.0100(5) -0.0065(5)
C26 0.0395(9) 0.0383(9) 0.0403(9) -0.0002(8) 0.0004(7) 0.0024(8)
C25 0.0638(14) 0.0681(15) 0.0523(12) -0.0061(11) 0.0139(10) 0.0123(11)

loop_
_atom_type_symbol
_atom_type_description
_atom_type_scat_dispersion_real
_atom_type_scat_dispersion_imag
_atom_type_scat_source
C C 0.0033 0.0016 'International Tables Vol C Tables 4.2.6.8 and 6.1.1.4'
H H 0.0000 0.0000 'International Tables Vol C Tables 4.2.6.8 and 6.1.1.4'
Li Li -0.0003 0.0001 'International Tables Vol C Tables 4.2.6.8 and 6.1.1.4'
O O 0.0106 0.0060 'International Tables Vol C Tables 4.2.6.8 and 6.1.1.4'
V V 0.3005 0.5294 'International Tables Vol C Tables 4.2.6.8 and 6.1.1.4'

loop_
_exptl_crystal_face_index_h
_exptl_crystal_face_index_k
_exptl_crystal_face_index_l
_exptl_crystal_face_perp_dist
-2 -17 2 0.1963
-15 0 -27 0.0735
-9 -13 -17 0.1911
31 1 -14 0.0416
-31 -1 14 0.0500
1 0 2 0.0905
0 1 0 0.2115
1 1 2 0.1793

loop_
_geom_angle_atom_site_label_1
_geom_angle_atom_site_label_2
_geom_angle_atom_site_label_3
_geom_angle
_geom_angle_site_symmetry_1
_geom_angle_site_symmetry_3
_geom_angle_publ_flag
O1 V1 O1 144.57(5) . 2_655 ?
O2 V1 O1 109.93(4) . . ?
O2 V1 O1 109.92(4) 2_655 2_655 ?
O2 V1 O1 82.12(3) 2_655 . ?
O2 V1 O1 82.12(3) . 2_655 ?
O2 V1 O2 140.88(5) 2_655 . ?
C26 O5 C27 110.87(14) . . ?
C10 C11 C12 117.18(12) . . ?
C10 C11 C13 120.96(12) . . ?
C12 C11 C13 121.80(12) . . ?
C3 C2 C21 121.22(12) . . ?
C3 C2 C1 117.12(12) . . ?
C1 C2 C21 121.65(12) . . ?
C11 C10 H10 118.2 . . ?
C9 C10 C11 123.61(13) . . ?
C9 C10 H10 118.2 . . ?
C7 C12 C11 119.90(12) . . ?
O2 C12 C11 121.68(12) . . ?
O2 C12 C7 118.41(11) . . ?
C2 C21 C22 111.87(11) . . ?
C2 C21 C23 111.90(10) . . ?
C2 C21 C24 108.64(11) . . ?
C22 C21 C23 106.72(11) . . ?
C22 C21 C24 107.01(11) . . ?
C24 C21 C23 110.60(12) . . ?
C2 C3 H3 118.0 . . ?
C4 C3 C2 124.01(13) . . ?
C4 C3 H3 118.0 . . ?
C6 C1 C2 119.64(12) . . ?
O1 C1 C2 121.99(11) . . ?
O1 C1 C6 118.33(11) . . ?
C7 C8 C18 120.60(13) . . ?
C9 C8 C7 119.53(13) . . ?
C9 C8 C18 119.86(13) . . ?
C3 C4 C5 118.63(13) . . ?
C3 C4 C20 119.55(13) . . ?
C5 C4 C20 121.83(13) . . ?
C1 C6 C7 119.72(12) . . ?
C5 C6 C1 120.88(12) . . ?
C5 C6 C7 119.39(12) . . ?
C12 C7 C6 119.42(11) . . ?
C8 C7 C12 120.63(12) . . ?
C8 C7 C6 119.88(12) . . ?
C4 C5 C6 119.42(12) . . ?
C4 C5 C19 120.33(13) . . ?
C6 C5 C19 120.24(13) . . ?
C11 C13 C14 112.32(11) . . ?
C11 C13 C16 111.70(12) . . ?
C11 C13 C15 108.02(11) . . ?
C16 C13 C14 106.48(12) . . ?
C16 C13 C15 107.82(12) . . ?
C15 C13 C14 110.42(12) . . ?
C21 C22 H22A 109.5 . . ?
C21 C22 H22B 109.5 . . ?
C21 C22 H22C 109.5 . . ?
H22A C22 H22B 109.5 . . ?
H22A C22 H22C 109.5 . . ?
H22B C22 H22C 109.5 . . ?
C21 C23 H23A 109.5 . . ?
C21 C23 H23B 109.5 . . ?
C21 C23 H23C 109.5 . . ?
H23A C23 H23B 109.5 . . ?
H23A C23 H23C 109.5 . . ?
H23B C23 H23C 109.5 . . ?
C13 C14 H14A 109.5 . . ?
C13 C14 H14B 109.5 . . ?
C13 C14 H14C 109.5 . . ?
H14A C14 H14B 109.5 . . ?
H14A C14 H14C 109.5 . . ?
H14B C14 H14C 109.5 . . ?
C10 C9 C8 118.94(13) . . ?
C10 C9 C17 119.59(13) . . ?
C8 C9 C17 121.47(14) . . ?
C13 C16 H16A 109.5 . . ?
C13 C16 H16B 109.5 . . ?
C13 C16 H16C 109.5 . . ?
H16A C16 H16B 109.5 . . ?
H16A C16 H16C 109.5 . . ?
H16B C16 H16C 109.5 . . ?
C13 C15 H15A 109.5 . . ?
C13 C15 H15B 109.5 . . ?
C13 C15 H15C 109.5 . . ?
H15A C15 H15B 109.5 . . ?
H15A C15 H15C 109.5 . . ?
H15B C15 H15C 109.5 . . ?
C21 C24 H24A 109.5 . . ?
C21 C24 H24B 109.5 . . ?
C21 C24 H24C 109.5 . . ?
H24A C24 H24B 109.5 . . ?
H24A C24 H24C 109.5 . . ?
H24B C24 H24C 109.5 . . ?
C5 C19 H19A 109.5 . . ?
C5 C19 H19B 109.5 . . ?
C5 C19 H19C 109.5 . . ?
H19A C19 H19B 109.5 . . ?
H19A C19 H19C 109.5 . . ?
H19B C19 H19C 109.5 . . ?
C4 C20 H20A 109.5 . . ?
C4 C20 H20B 109.5 . . ?
C4 C20 H20C 109.5 . . ?
H20A C20 H20B 109.5 . . ?
H20A C20 H20C 109.5 . . ?
H20B C20 H20C 109.5 . . ?
C8 C18 H18A 109.5 . . ?
C8 C18 H18B 109.5 . . ?
C8 C18 H18C 109.5 . . ?
H18A C18 H18B 109.5 . . ?
H18A C18 H18C 109.5 . . ?
H18B C18 H18C 109.5 . . ?
C9 C17 H17A 109.5 . . ?
C9 C17 H17B 109.5 . . ?
C9 C17 H17C 109.5 . . ?
H17A C17 H17B 109.5 . . ?
H17A C17 H17C 109.5 . . ?
H17B C17 H17C 109.5 . . ?
H33A C33 H33B 108.5 . . ?
C34 C33 H33A 110.3 . . ?
C34 C33 H33B 110.3 . . ?
O3 C33 H33A 110.3 . . ?
O3 C33 H33B 110.3 . . ?
O3 C33 C34 107.30(13) . . ?
O5 C27 H27A 110.1 . . ?
O5 C27 H27B 110.1 . . ?
O5 C27 C28 108.01(17) . . ?
H27A C27 H27B 108.4 . . ?
C28 C27 H27A 110.1 . . ?
C28 C27 H27B 110.1 . . ?
H36A C36 H36B 109.5 . . ?
H36A C36 H36C 109.5 . . ?
H36B C36 H36C 109.5 . . ?
O4 C36 H36A 109.5 . . ?
O4 C36 H36B 109.5 . . ?
O4 C36 H36C 109.5 . . ?
H38A C38 H38B 109.5 . . ?
H38A C38 H38C 109.5 . . ?
H38B C38 H38C 109.5 . . ?
O3 C38 H38A 109.5 . . ?
O3 C38 H38B 109.5 . . ?
O3 C38 H38C 109.5 . . ?
C33 C34 H34A 110.2 . . ?
C33 C34 H34B 110.2 . . ?
H34A C34 H34B 108.5 . . ?
O4 C34 C33 107.38(13) . . ?
O4 C34 H34A 110.2 . . ?
O4 C34 H34B 110.2 . . ?
C27 C28 H28A 109.5 . . ?
C27 C28 H28B 109.5 . . ?
C27 C28 H28C 109.5 . . ?
H28A C28 H28B 109.5 . . ?
H28A C28 H28C 109.5 . . ?
H28B C28 H28C 109.5 . . ?
O1 Li1 O2 91.46(11) 2_655 . ?
O1 Li1 O3 110.76(13) 2_655 . ?
O1 Li1 O4 133.31(14) 2_655 . ?
O2 Li1 O3 132.97(14) . . ?
O2 Li1 O4 112.97(13) . . ?
O4 Li1 O3 81.65(10) . . ?
C1 O1 V1 102.64(7) . . ?
C1 O1 Li1 161.69(11) . 2_655 ?
Li1 O1 V1 93.01(8) 2_655 . ?
C12 O2 V1 105.11(7) . . ?
C12 O2 Li1 160.27(11) . . ?
Li1 O2 V1 93.39(8) . . ?
C33 O3 Li1 109.22(12) . . ?
C38 O3 C33 112.98(13) . . ?
C38 O3 Li1 119.20(12) . . ?
C36 O4 Li1 121.59(12) . . ?
C34 O4 C36 113.02(13) . . ?
C34 O4 Li1 111.28(12) . . ?
O5 C26 H26A 109.9 . . ?
O5 C26 H26B 109.9 . . ?
O5 C26 C25 109.00(16) . . ?
H26A C26 H26B 108.3 . . ?
C25 C26 H26A 109.9 . . ?
C25 C26 H26B 109.9 . . ?
C26 C25 H25A 109.5 . . ?
C26 C25 H25B 109.5 . . ?
C26 C25 H25C 109.5 . . ?
H25A C25 H25B 109.5 . . ?
H25A C25 H25C 109.5 . . ?
H25B C25 H25C 109.5 . . ?

loop_
_geom_bond_atom_site_label_1
_geom_bond_atom_site_label_2
_geom_bond_distance
_geom_bond_site_symmetry_2
_geom_bond_publ_flag
V1 O1 2.0481(9) 2_655 ?
V1 O1 2.0481(9) . ?
V1 O2 2.0348(9) . ?
V1 O2 2.0348(9) 2_655 ?
O5 C27 1.415(2) . ?
O5 C26 1.412(2) . ?
C11 C10 1.3946(19) . ?
C11 C12 1.4171(18) . ?
C11 C13 1.5360(19) . ?
C2 C21 1.5356(18) . ?
C2 C3 1.3908(19) . ?
C2 C1 1.4195(18) . ?
C10 H10 0.9500 . ?
C10 C9 1.388(2) . ?
C12 C7 1.4139(18) . ?
C12 O2 1.3511(16) . ?
C21 C22 1.5373(19) . ?
C21 C23 1.5407(18) . ?
C21 C24 1.5382(19) . ?
C3 H3 0.9500 . ?
C3 C4 1.388(2) . ?
C1 C6 1.4147(18) . ?
C1 O1 1.3530(16) . ?
C8 C7 1.4033(19) . ?
C8 C9 1.397(2) . ?
C8 C18 1.511(2) . ?
C4 C5 1.401(2) . ?
C4 C20 1.509(2) . ?
C6 C7 1.5062(18) . ?
C6 C5 1.4025(19) . ?
C5 C19 1.507(2) . ?
C13 C14 1.5408(19) . ?
C13 C16 1.5373(19) . ?
C13 C15 1.537(2) . ?
C22 H22A 0.9800 . ?
C22 H22B 0.9800 . ?
C22 H22C 0.9800 . ?
C23 H23A 0.9800 . ?
C23 H23B 0.9800 . ?
C23 H23C 0.9800 . ?
C14 H14A 0.9800 . ?
C14 H14B 0.9800 . ?
C14 H14C 0.9800 . ?
C9 C17 1.513(2) . ?
C16 H16A 0.9800 . ?
C16 H16B 0.9800 . ?
C16 H16C 0.9800 . ?
C15 H15A 0.9800 . ?
C15 H15B 0.9800 . ?
C15 H15C 0.9800 . ?
C24 H24A 0.9800 . ?
C24 H24B 0.9800 . ?
C24 H24C 0.9800 . ?
C19 H19A 0.9800 . ?
C19 H19B 0.9800 . ?
C19 H19C 0.9800 . ?
C20 H20A 0.9800 . ?
C20 H20B 0.9800 . ?
C20 H20C 0.9800 . ?
C18 H18A 0.9800 . ?
C18 H18B 0.9800 . ?
C18 H18C 0.9800 . ?
C17 H17A 0.9800 . ?
C17 H17B 0.9800 . ?
C17 H17C 0.9800 . ?
C33 H33A 0.9900 . ?
C33 H33B 0.9900 . ?
C33 C34 1.494(3) . ?
C33 O3 1.425(2) . ?
C27 H27A 0.9900 . ?
C27 H27B 0.9900 . ?
C27 C28 1.497(3) . ?
C36 H36A 0.9800 . ?
C36 H36B 0.9800 . ?
C36 H36C 0.9800 . ?
C36 O4 1.424(2) . ?
C38 H38A 0.9800 . ?
C38 H38B 0.9800 . ?
C38 H38C 0.9800 . ?
C38 O3 1.424(2) . ?
C34 H34A 0.9900 . ?
C34 H34B 0.9900 . ?
C34 O4 1.423(2) . ?
C28 H28A 0.9800 . ?
C28 H28B 0.9800 . ?
C28 H28C 0.9800 . ?
Li1 O1 1.872(2) 2_655 ?
Li1 O2 1.874(2) . ?
Li1 O3 2.032(3) . ?
Li1 O4 2.000(3) . ?
C26 H26A 0.9900 . ?
C26 H26B 0.9900 . ?
C26 C25 1.495(3) . ?
C25 H25A 0.9800 . ?
C25 H25B 0.9800 . ?
C25 H25C 0.9800 . ?

loop_
_geom_torsion_atom_site_label_1
_geom_torsion_atom_site_label_2
_geom_torsion_atom_site_label_3
_geom_torsion_atom_site_label_4
_geom_torsion
_geom_torsion_site_symmetry_1
_geom_torsion_site_symmetry_2
_geom_torsion_site_symmetry_3
_geom_torsion_site_symmetry_4
_geom_torsion_publ_flag
C11 C10 C9 C8 2.0(2) . . . . ?
C11 C10 C9 C17 -178.46(14) . . . . ?
C11 C12 C7 C8 3.76(19) . . . . ?
C11 C12 C7 C6 -173.43(12) . . . . ?
C11 C12 O2 V1 -114.82(11) . . . . ?
C11 C12 O2 Li1 44.4(4) . . . . ?
C2 C3 C4 C5 2.5(2) . . . . ?
C2 C3 C4 C20 -177.91(13) . . . . ?
C2 C1 C6 C7 -173.17(11) . . . . ?
C2 C1 C6 C5 5.35(19) . . . . ?
C2 C1 O1 V1 -112.53(11) . . . . ?
C2 C1 O1 Li1 35.6(4) . . . 2_655 ?
C10 C11 C12 C7 -4.89(19) . . . . ?
C10 C11 C12 O2 173.49(12) . . . . ?
C10 C11 C13 C14 -122.83(14) . . . . ?
C10 C11 C13 C16 -3.26(18) . . . . ?
C10 C11 C13 C15 115.16(14) . . . . ?
C12 C11 C10 C9 2.1(2) . . . . ?
C12 C11 C13 C14 60.09(17) . . . . ?
C12 C11 C13 C16 179.66(12) . . . . ?
C12 C11 C13 C15 -61.92(16) . . . . ?
C21 C2 C3 C4 -176.92(12) . . . . ?
C21 C2 C1 C6 173.06(11) . . . . ?
C21 C2 C1 O1 -9.13(18) . . . . ?
C3 C2 C21 C22 0.86(17) . . . . ?
C3 C2 C21 C23 -118.84(13) . . . . ?
C3 C2 C21 C24 118.77(13) . . . . ?
C3 C2 C1 C6 -5.78(18) . . . . ?
C3 C2 C1 O1 172.02(11) . . . . ?
C3 C4 C5 C6 -3.1(2) . . . . ?
C3 C4 C5 C19 175.80(13) . . . . ?
C1 C2 C21 C22 -177.94(12) . . . . ?
C1 C2 C21 C23 62.36(16) . . . . ?
C1 C2 C21 C24 -60.03(15) . . . . ?
C1 C2 C3 C4 1.93(19) . . . . ?
C1 C6 C7 C12 -86.60(16) . . . . ?
C1 C6 C7 C8 96.19(15) . . . . ?
C1 C6 C5 C4 -0.8(2) . . . . ?
C1 C6 C5 C19 -179.68(13) . . . . ?
C6 C1 O1 V1 65.30(12) . . . . ?
C6 C1 O1 Li1 -146.5(3) . . . 2_655 ?
C7 C12 O2 V1 63.58(12) . . . . ?
C7 C12 O2 Li1 -137.2(3) . . . . ?
C7 C8 C9 C10 -3.2(2) . . . . ?
C7 C8 C9 C17 177.25(14) . . . . ?
C7 C6 C5 C4 177.73(12) . . . . ?
C7 C6 C5 C19 -1.2(2) . . . . ?
C5 C6 C7 C12 94.86(15) . . . . ?
C5 C6 C7 C8 -82.36(17) . . . . ?
C13 C11 C10 C9 -175.13(13) . . . . ?
C13 C11 C12 C7 172.30(12) . . . . ?
C13 C11 C12 O2 -9.32(19) . . . . ?
C9 C8 C7 C12 0.4(2) . . . . ?
C9 C8 C7 C6 177.56(13) . . . . ?
C20 C4 C5 C6 177.37(13) . . . . ?
C20 C4 C5 C19 -3.7(2) . . . . ?
C18 C8 C7 C12 -178.53(13) . . . . ?
C18 C8 C7 C6 -1.3(2) . . . . ?
C18 C8 C9 C10 175.72(14) . . . . ?
C18 C8 C9 C17 -3.8(2) . . . . ?
C33 C34 O4 C36 -179.19(14) . . . . ?
C33 C34 O4 Li1 -38.27(17) . . . . ?
C27 O5 C26 C25 -178.86(16) . . . . ?
C34 C33 O3 C38 -177.12(13) . . . . ?
C34 C33 O3 Li1 -41.97(16) . . . . ?
O1 C1 C6 C7 8.94(17) . . . . ?
O1 C1 C6 C5 -172.54(11) . . . . ?
O1 Li1 O2 V1 0.81(9) 2_655 . . . ?
O1 Li1 O2 C12 -159.1(3) 2_655 . . . ?
O2 C12 C7 C8 -174.66(12) . . . . ?
O2 C12 C7 C6 8.14(18) . . . . ?
O3 C33 C34 O4 52.79(17) . . . . ?
O3 Li1 O2 V1 121.36(17) . . . . ?
O3 Li1 O2 C12 -38.5(5) . . . . ?
O4 Li1 O2 V1 -138.31(11) . . . . ?
O4 Li1 O2 C12 61.8(4) . . . . ?
C26 O5 C27 C28 -173.72(16) . . . . ?

loop_
_exptl_oxdiff_crystal_face_indexfrac_h
_exptl_oxdiff_crystal_face_indexfrac_k
_exptl_oxdiff_crystal_face_indexfrac_l
_exptl_oxdiff_crystal_face_x
_exptl_oxdiff_crystal_face_y
_exptl_oxdiff_crystal_face_z
-1.5995 -16.7556 1.5605 0.1811 -0.6189 0.7643
-14.5687 0.4221 -27.2708 -0.2286 0.7582 0.6106
-8.5543 -13.0966 -17.4201 -0.0692 -0.0251 0.9973
30.9737 1.2964 -13.9785 -0.9425 -0.2800 -0.1827
-30.8522 -1.0091 14.3951 0.9461 0.2812 0.1610
0.9997 0.0006 1.9987 0.0180 -0.0531 -0.0454
-0.0001 0.9996 0.0002 -0.0069 0.0371 -0.0461
0.9996 1.0002 1.9989 0.0110 -0.0161 -0.0915
